data_4100358
_journal_name_full 'Journal of the American Chemical Society'
_journal_paper_doi 10.1021/ja053150o
_journal_year 2005
_chemical_formula_sum 'C36 H36 Cu N6 O4 S2'
_chemical_formula_weight 744.40
_space_group_IT_number 14
_symmetry_cell_setting monoclinic
_symmetry_space_group_name_Hall '-P 2ybc'
_symmetry_space_group_name_H-M 'P 1 21/c 1'
_cell_angle_alpha 90.00
_cell_angle_beta 91.558(5)
_cell_angle_gamma 90.00
_cell_formula_units_Z 4
_cell_length_a 7.6658(18)
_cell_length_b 16.540(4)
_cell_length_c 26.737(6)
_cell_measurement_temperature 173(2)
_cell_volume 3388.8(14)
_diffrn_ambient_temperature 173(2)
_exptl_crystal_density_diffrn 1.459
_cod_depositor_comments
;
The following automatic conversions were performed:
'_symmetry_cell_setting' value 'Monoclinic' changed to 'monoclinic'
according to '/home/saulius/struct/CIF-dictionaries/cif_core.dic'
dictionary named 'cif_core.dic' version 2.4.1 from 2010-06-29.

Automatic conversion script
Id: cif_fix_enum 1527 2010-12-29 10:47:43Z saulius 
;
_cod_original_sg_symbol_H-M 'P 21/c'
_cod_database_code 4100358

loop_
_symmetry_equiv_pos_as_xyz
'x, y, z'
'-x, y+1/2, -z+1/2'
'-x, -y, -z'
'x, -y-1/2, z-1/2'

loop_
_atom_site_label
_atom_site_type_symbol
_atom_site_fract_x
_atom_site_fract_y
_atom_site_fract_z
_atom_site_U_iso_or_equiv
_atom_site_adp_type
_atom_site_occupancy
_atom_site_symmetry_multiplicity
_atom_site_calc_flag
_atom_site_refinement_flags
_atom_site_disorder_assembly
_atom_site_disorder_group
Cu1 Cu 0.45817(8) 0.45284(4) 0.27383(2) 0.02134(19) Uani 1 1 d . . .
S1 S 0.84083(16) 0.44635(8) 0.29368(5) 0.0240(3) Uani 1 1 d . . .
S2 S 0.39534(16) 0.45907(8) 0.16179(5) 0.0237(3) Uani 1 1 d . . .
O1 O 0.8219(5) 0.5216(2) 0.26669(13) 0.0314(9) Uani 1 1 d . . .
O2 O 0.9017(5) 0.3776(2) 0.26562(13) 0.0336(9) Uani 1 1 d . . .
O3 O 0.4554(4) 0.5287(2) 0.13448(13) 0.0311(9) Uani 1 1 d . . .
O4 O 0.5191(4) 0.3940(2) 0.17045(13) 0.0294(9) Uani 1 1 d . . .
N1 N 0.4189(5) 0.3340(2) 0.27743(15) 0.0215(10) Uani 1 1 d . . .
N2 N 0.6592(5) 0.4296(2) 0.31958(15) 0.0232(10) Uani 1 1 d . . .
N3 N 1.2890(6) 0.5954(3) 0.48664(16) 0.0260(10) Uani 1 1 d . . .
N4 N 0.3984(5) 0.5656(2) 0.29468(16) 0.0243(10) Uani 1 1 d . . .
N5 N 0.3187(5) 0.4820(2) 0.21452(16) 0.0236(10) Uani 1 1 d . . .
N6 N -0.0322(6) 0.3391(3) -0.03877(16) 0.0300(11) Uani 1 1 d . . .
C1 C 0.2977(6) 0.2911(3) 0.25092(19) 0.0247(12) Uani 1 1 d . . .
H1 H 0.2338 0.3171 0.2246 0.013(12) Uiso 1 1 d R . .
C2 C 0.2637(7) 0.2109(3) 0.2609(2) 0.0289(13) Uani 1 1 d . . .
H2 H 0.1797 0.1820 0.2413 0.043(17) Uiso 1 1 d R . .
C3 C 0.3537(7) 0.1731(3) 0.3000(2) 0.0292(13) Uani 1 1 d . . .
H3 H 0.3312 0.1183 0.3082 0.034(15) Uiso 1 1 d R . .
C4 C 0.4779(7) 0.2178(3) 0.3270(2) 0.0275(13) Uani 1 1 d . . .
H4 H 0.5411 0.1934 0.3541 0.002(10) Uiso 1 1 d R . .
C5 C 0.5094(6) 0.2965(3) 0.31465(19) 0.0217(11) Uani 1 1 d . . .
C6 C 0.6457(7) 0.3479(3) 0.3419(2) 0.0286(13) Uani 1 1 d . . .
H6A H 0.6146 0.3530 0.3775 0.040(16) Uiso 1 1 d R . .
H6B H 0.7605 0.3206 0.3407 0.048(18) Uiso 1 1 d R . .
C7 C 0.9992(6) 0.4582(3) 0.34382(19) 0.0235(11) Uani 1 1 d . . .
C8 C 1.1077(6) 0.3930(3) 0.35343(19) 0.0248(12) Uani 1 1 d . . .
H8 H 1.0967 0.3458 0.3334 0.017(13) Uiso 1 1 d R . .
C9 C 1.2334(6) 0.3956(3) 0.3924(2) 0.0280(13) Uani 1 1 d . . .
H9 H 1.3072 0.3502 0.3980 0.020(13) Uiso 1 1 d R . .
C10 C 1.2523(7) 0.4612(3) 0.4221(2) 0.0281(13) Uani 1 1 d . . .
H10 H 1.3390 0.4617 0.4481 0.016(12) Uiso 1 1 d R . .
C11 C 1.1600(7) 0.5987(3) 0.4469(2) 0.0260(12) Uani 1 1 d . . .
C12 C 1.0550(7) 0.6645(3) 0.4386(2) 0.0322(14) Uani 1 1 d . . .
H12 H 1.0645 0.7100 0.4601 0.029(15) Uiso 1 1 d R . .
C13 C 0.9318(8) 0.6654(3) 0.3978(2) 0.0368(15) Uani 1 1 d . . .
H13 H 0.8623 0.7122 0.3920 0.043(17) Uiso 1 1 d R . .
C14 C 0.9116(7) 0.6005(3) 0.3672(2) 0.0290(13) Uani 1 1 d . . .
H14 H 0.8276 0.6024 0.3404 0.007(11) Uiso 1 1 d R . .
C15 C 1.0141(6) 0.5301(3) 0.37451(18) 0.0205(11) Uani 1 1 d . . .
C16 C 1.1421(6) 0.5300(3) 0.41452(19) 0.0222(12) Uani 1 1 d . . .
C17 C 1.2310(7) 0.5507(4) 0.5306(2) 0.0373(14) Uani 1 1 d . . .
H17A H 1.1464 0.5834 0.5485 0.035(16) Uiso 1 1 d R . .
H17B H 1.3317 0.5390 0.5527 0.020(13) Uiso 1 1 d R . .
H17C H 1.1762 0.4999 0.5197 0.029(15) Uiso 1 1 d R . .
C18 C 1.3642(8) 0.6736(3) 0.5013(2) 0.0394(16) Uani 1 1 d . . .
H18A H 1.3960 0.7036 0.4713 0.039(16) Uiso 1 1 d R . .
H18B H 1.4685 0.6648 0.5226 0.042(17) Uiso 1 1 d R . .
H18C H 1.2783 0.7046 0.5198 0.029(15) Uiso 1 1 d R . .
C19 C 0.4589(7) 0.6035(3) 0.3364(2) 0.0316(14) Uani 1 1 d . . .
H19 H 0.5323 0.5747 0.3594 0.035(16) Uiso 1 1 d R . .
C20 C 0.4175(8) 0.6826(4) 0.3467(3) 0.0448(17) Uani 1 1 d . . .
H20 H 0.4630 0.7084 0.3760 0.11(3) Uiso 1 1 d R . .
C21 C 0.3071(8) 0.7242(4) 0.3131(3) 0.0450(17) Uani 1 1 d . . .
H21 H 0.2784 0.7792 0.3190 0.051(19) Uiso 1 1 d R . .
C22 C 0.2410(7) 0.6854(3) 0.2718(2) 0.0323(14) Uani 1 1 d . . .
H22 H 0.1625 0.7124 0.2494 0.10(3) Uiso 1 1 d R . .
C23 C 0.2900(7) 0.6053(3) 0.2628(2) 0.0268(13) Uani 1 1 d . . .
C24 C 0.2242(7) 0.5599(3) 0.2178(2) 0.0282(13) Uani 1 1 d . . .
H24A H 0.0974 0.5497 0.2203 0.041(16) Uiso 1 1 d R . .
H24B H 0.2429 0.5922 0.1872 0.021(13) Uiso 1 1 d R . .
C25 C 0.2188(6) 0.4190(3) 0.12440(19) 0.0206(11) Uani 1 1 d . . .
C26 C 0.0541(6) 0.4151(3) 0.14405(19) 0.0220(12) Uani 1 1 d . . .
H26 H 0.0385 0.4279 0.1783 0.031(15) Uiso 1 1 d R . .
C27 C -0.0905(7) 0.3925(3) 0.1139(2) 0.0256(12) Uani 1 1 d . . .
H27 H -0.2033 0.3906 0.1277 0.020(13) Uiso 1 1 d R . .
C28 C -0.0697(6) 0.3731(3) 0.06446(19) 0.0216(12) Uani 1 1 d . . .
H28 H -0.1686 0.3583 0.0443 0.025(14) Uiso 1 1 d R . .
C29 C 0.1209(7) 0.3547(3) -0.0087(2) 0.0269(13) Uani 1 1 d . . .
C30 C 0.2874(7) 0.3538(4) -0.0273(2) 0.0397(15) Uani 1 1 d . . .
H30 H 0.3039 0.3397 -0.0613 0.054(19) Uiso 1 1 d R . .
C31 C 0.4314(7) 0.3735(4) 0.0033(2) 0.0429(17) Uani 1 1 d . . .
H31 H 0.5447 0.3718 -0.0102 0.057(19) Uiso 1 1 d R . .
C32 C 0.4137(7) 0.3953(3) 0.0522(2) 0.0327(14) Uani 1 1 d . . .
H32 H 0.5136 0.4093 0.0721 0.023(14) Uiso 1 1 d R . .
C33 C 0.2472(6) 0.3967(3) 0.07292(19) 0.0206(11) Uani 1 1 d . . .
C34 C 0.0997(6) 0.3750(3) 0.04289(19) 0.0199(11) Uani 1 1 d . . .
C35 C -0.1200(7) 0.4147(4) -0.0532(2) 0.0402(16) Uani 1 1 d . . .
H35A H -0.1456 0.4458 -0.0231 0.032(16) Uiso 1 1 d R . .
H35B H -0.2292 0.4022 -0.0715 0.024(14) Uiso 1 1 d R . .
H35C H -0.0441 0.4464 -0.0746 0.08(2) Uiso 1 1 d R . .
C36 C -0.0063(9) 0.2897(5) -0.0827(3) 0.061(2) Uani 1 1 d . . .
H36A H 0.0600 0.3203 -0.1072 0.08(3) Uiso 1 1 d R . .
H36B H -0.1198 0.2744 -0.0976 0.08(3) Uiso 1 1 d R . .
H36C H 0.0586 0.2409 -0.0730 0.046(19) Uiso 1 1 d R . .

loop_
_atom_site_aniso_label
_atom_site_aniso_U_11
_atom_site_aniso_U_22
_atom_site_aniso_U_33
_atom_site_aniso_U_23
_atom_site_aniso_U_13
_atom_site_aniso_U_12
Cu1 0.0231(4) 0.0213(3) 0.0194(3) -0.0005(3) -0.0034(3) -0.0007(3)
S1 0.0245(7) 0.0284(7) 0.0189(7) 0.0015(6) -0.0013(5) -0.0054(6)
S2 0.0183(7) 0.0318(8) 0.0208(7) -0.0005(6) -0.0026(5) 0.0011(6)
O1 0.032(2) 0.037(2) 0.025(2) 0.0073(17) -0.0032(17) -0.0087(18)
O2 0.035(2) 0.041(2) 0.025(2) -0.0082(18) -0.0014(18) 0.0011(18)
O3 0.027(2) 0.038(2) 0.028(2) 0.0025(18) -0.0019(17) -0.0082(17)
O4 0.023(2) 0.039(2) 0.026(2) -0.0009(17) -0.0001(17) 0.0113(17)
N1 0.024(2) 0.021(2) 0.019(2) 0.0012(19) 0.0017(19) -0.0012(18)
N2 0.019(2) 0.029(3) 0.022(2) 0.0038(19) -0.0047(19) -0.0070(18)
N3 0.028(2) 0.024(2) 0.026(3) -0.001(2) 0.000(2) -0.006(2)
N4 0.028(2) 0.020(2) 0.025(2) 0.002(2) 0.010(2) -0.0018(19)
N5 0.020(2) 0.025(2) 0.025(2) 0.000(2) -0.0028(19) 0.0051(19)
N6 0.036(3) 0.027(3) 0.026(3) -0.006(2) -0.010(2) -0.004(2)
C1 0.021(3) 0.029(3) 0.024(3) -0.009(2) -0.001(2) 0.002(2)
C2 0.027(3) 0.021(3) 0.039(3) -0.013(3) 0.003(3) -0.001(2)
C3 0.032(3) 0.020(3) 0.037(3) -0.004(3) 0.010(3) -0.002(2)
C4 0.023(3) 0.029(3) 0.031(3) 0.005(3) 0.002(3) 0.009(2)
C5 0.020(3) 0.023(3) 0.022(3) 0.001(2) 0.006(2) 0.001(2)
C6 0.022(3) 0.035(3) 0.028(3) 0.005(3) -0.003(2) -0.007(3)
C7 0.018(3) 0.029(3) 0.024(3) 0.003(2) 0.004(2) -0.004(2)
C8 0.026(3) 0.026(3) 0.023(3) -0.003(2) 0.008(2) -0.005(2)
C9 0.017(3) 0.032(3) 0.035(3) 0.000(3) -0.002(2) 0.003(2)
C10 0.022(3) 0.030(3) 0.031(3) -0.007(3) -0.003(2) 0.002(2)
C11 0.027(3) 0.023(3) 0.028(3) 0.001(2) 0.004(2) -0.007(2)
C12 0.038(3) 0.023(3) 0.036(3) -0.005(3) -0.001(3) -0.008(3)
C13 0.043(4) 0.021(3) 0.045(4) 0.001(3) -0.007(3) 0.006(3)
C14 0.030(3) 0.027(3) 0.030(3) 0.002(3) -0.007(3) -0.002(2)
C15 0.021(3) 0.020(3) 0.021(3) 0.003(2) 0.004(2) -0.004(2)
C16 0.024(3) 0.019(3) 0.024(3) 0.002(2) 0.007(2) -0.007(2)
C17 0.029(3) 0.045(4) 0.038(3) -0.008(3) -0.007(3) -0.005(3)
C18 0.047(4) 0.035(3) 0.036(4) -0.003(3) -0.004(3) -0.016(3)
C19 0.038(3) 0.034(3) 0.024(3) -0.003(3) 0.005(3) -0.008(3)
C20 0.044(4) 0.044(4) 0.047(4) -0.015(3) 0.016(3) -0.013(3)
C21 0.044(4) 0.032(4) 0.060(5) -0.012(3) 0.023(4) -0.004(3)
C22 0.027(3) 0.027(3) 0.043(4) 0.001(3) 0.013(3) 0.000(3)
C23 0.024(3) 0.026(3) 0.031(3) 0.004(3) 0.008(3) -0.004(2)
C24 0.024(3) 0.025(3) 0.035(3) 0.006(3) 0.000(2) -0.001(2)
C25 0.021(3) 0.015(2) 0.025(3) 0.002(2) -0.008(2) 0.003(2)
C26 0.028(3) 0.019(3) 0.018(3) 0.002(2) -0.001(2) 0.000(2)
C27 0.020(3) 0.027(3) 0.030(3) 0.004(2) 0.002(2) -0.001(2)
C28 0.021(3) 0.013(3) 0.030(3) 0.004(2) -0.007(2) -0.002(2)
C29 0.034(3) 0.016(3) 0.030(3) -0.002(2) -0.001(3) 0.003(2)
C30 0.034(4) 0.053(4) 0.031(4) -0.016(3) -0.002(3) 0.004(3)
C31 0.021(3) 0.073(5) 0.035(4) -0.014(3) 0.008(3) 0.006(3)
C32 0.024(3) 0.044(4) 0.030(3) -0.006(3) -0.005(3) 0.006(3)
C33 0.017(3) 0.020(3) 0.025(3) 0.003(2) -0.003(2) 0.004(2)
C34 0.023(3) 0.012(2) 0.025(3) 0.002(2) 0.002(2) 0.005(2)
C35 0.032(3) 0.047(4) 0.042(4) 0.018(3) -0.015(3) -0.007(3)
C36 0.056(5) 0.070(5) 0.056(5) -0.026(4) -0.012(4) -0.012(4)

loop_
_geom_bond_atom_site_label_1
_geom_bond_atom_site_label_2
_geom_bond_distance
_geom_bond_site_symmetry_2
_geom_bond_publ_flag
Cu1 N5 1.949(4) . ?
Cu1 N2 1.979(4) . ?
Cu1 N1 1.992(4) . ?
Cu1 N4 2.003(4) . ?
S1 O1 1.444(4) . ?
S1 O2 1.447(4) . ?
S1 N2 1.596(4) . ?
S1 C7 1.795(5) . ?
S2 O3 1.445(4) . ?
S2 O4 1.449(3) . ?
S2 N5 1.588(4) . ?
S2 C25 1.788(5) . ?
N1 C5 1.349(6) . ?
N1 C1 1.354(6) . ?
N2 C6 1.482(6) . ?
N3 C11 1.433(7) . ?
N3 C18 1.464(6) . ?
N3 C17 1.467(7) . ?
N4 C23 1.345(6) . ?
N4 C19 1.352(7) . ?
N5 C24 1.481(6) . ?
N6 C29 1.428(6) . ?
N6 C36 1.449(7) . ?
N6 C35 1.466(7) . ?
C1 C2 1.378(7) . ?
C2 C3 1.386(7) . ?
C3 C4 1.390(7) . ?
C4 C5 1.366(7) . ?
C5 C6 1.518(7) . ?
C7 C8 1.382(7) . ?
C7 C15 1.448(7) . ?
C8 C9 1.400(7) . ?
C9 C10 1.351(7) . ?
C10 C16 1.428(7) . ?
C11 C12 1.368(7) . ?
C11 C16 1.433(7) . ?
C12 C13 1.422(7) . ?
C13 C14 1.356(7) . ?
C14 C15 1.415(7) . ?
C15 C16 1.432(7) . ?
C19 C20 1.375(8) . ?
C20 C21 1.398(9) . ?
C21 C22 1.362(8) . ?
C22 C23 1.399(7) . ?
C23 C24 1.495(7) . ?
C25 C26 1.382(7) . ?
C25 C33 1.447(7) . ?
C26 C27 1.404(7) . ?
C27 C28 1.373(7) . ?
C28 C34 1.436(7) . ?
C29 C30 1.383(8) . ?
C29 C34 1.433(7) . ?
C30 C31 1.395(8) . ?
C31 C32 1.367(8) . ?
C32 C33 1.405(7) . ?
C33 C34 1.415(7) . ?
